data_2237872
loop_
_publ_author_name
'Nayak, Prakash S.'
'Narayana, B.'
'Yathirajan, H. S.'
'Jasinski, Jerry P.'
'Butcher, Ray J.'

_publ_section_title
;
 2-(2,4-Dichlorophenyl)-<i>N</i>-(1,3-thiazol-2-yl)acetamide
;
_journal_coeditor_code HG5302
_journal_issue 5
_journal_name_full 'Acta Crystallographica Section E'
_journal_page_first o656
_journal_page_last o657
_journal_paper_doi 10.1107/S1600536813008532
_journal_volume 69
_journal_year 2013
_chemical_formula_iupac 'C11 H8 Cl2 N2 O S'
_chemical_formula_moiety 'C11 H8 Cl2 N2 O S'
_chemical_formula_sum 'C11 H8 Cl2 N2 O S'
_chemical_formula_weight 287.15
_chemical_name_systematic
;
2-(2,4-Dichlorophenyl)-<i>N</i>-(1,3-thiazol-2-yl)acetamide
;
_space_group_IT_number 2
_symmetry_cell_setting triclinic
_symmetry_space_group_name_Hall '-P 1'
_symmetry_space_group_name_H-M 'P -1'
_atom_sites_solution_hydrogens geom
_atom_sites_solution_primary direct
_atom_sites_solution_secondary difmap
_cell_angle_alpha 83.900(3)
_cell_angle_beta 86.301(3)
_cell_angle_gamma 87.279(4)
_cell_formula_units_Z 2
_cell_length_a 5.3262(2)
_cell_length_b 10.5083(4)
_cell_length_c 10.8096(4)
_cell_measurement_reflns_used 4451
_cell_measurement_temperature 123(2)
_cell_measurement_theta_max 37.4429
_cell_measurement_theta_min 3.7906
_cell_volume 599.82(4)
_computing_cell_refinement 'CrysAlis PRO (Agilent, 2012)'
_computing_data_collection 'CrysAlis PRO (Agilent, 2012)'
_computing_data_reduction 'CrysAlis PRO (Agilent,  2012)'
_computing_molecular_graphics 'SHELXTL (Sheldrick, 2008)'
_computing_publication_material 'SHELXTL (Sheldrick, 2008)'
_computing_structure_refinement 'SHELXL97 (Sheldrick, 2008)'
_computing_structure_solution 'SHELXS97 (Sheldrick, 2008)'
_diffrn_ambient_temperature 123(2)
_diffrn_detector_area_resol_mean 10.5081
_diffrn_measured_fraction_theta_full 0.998
_diffrn_measured_fraction_theta_max 0.952
_diffrn_measurement_device_type 'Agilent Xcalibur (Ruby, Gemini)'
_diffrn_measurement_method '\w scans'
_diffrn_radiation_monochromator graphite
_diffrn_radiation_source 'Enhance (Mo) X-ray Source'
_diffrn_radiation_type MoK\a
_diffrn_radiation_wavelength 0.71073
_diffrn_reflns_av_R_equivalents 0.0329
_diffrn_reflns_av_sigmaI/netI 0.0577
_diffrn_reflns_limit_h_max 8
_diffrn_reflns_limit_h_min -8
_diffrn_reflns_limit_k_max 17
_diffrn_reflns_limit_k_min -17
_diffrn_reflns_limit_l_max 11
_diffrn_reflns_limit_l_min -18
_diffrn_reflns_number 10769
_diffrn_reflns_theta_full 25.50
_diffrn_reflns_theta_max 37.53
_diffrn_reflns_theta_min 3.80
_exptl_absorpt_coefficient_mu 0.697
_exptl_absorpt_correction_T_max 1.00000
_exptl_absorpt_correction_T_min 0.87340
_exptl_absorpt_correction_type multi-scan
_exptl_absorpt_process_details
;
(CrysAlis PRO and CrysAlis RED; Agilent, 2012)
;
_exptl_crystal_colour colorless
_exptl_crystal_density_diffrn 1.590
_exptl_crystal_density_method 'not measured'
_exptl_crystal_description prism
_exptl_crystal_F_000 292
_exptl_crystal_size_max 0.35
_exptl_crystal_size_mid 0.25
_exptl_crystal_size_min 0.12
_refine_diff_density_max 0.654
_refine_diff_density_min -0.356
_refine_ls_extinction_method none
_refine_ls_goodness_of_fit_ref 1.069
_refine_ls_hydrogen_treatment constr
_refine_ls_matrix_type full
_refine_ls_number_parameters 154
_refine_ls_number_reflns 6006
_refine_ls_number_restraints 0
_refine_ls_restrained_S_all 1.069
_refine_ls_R_factor_all 0.0736
_refine_ls_R_factor_gt 0.0461
_refine_ls_shift/su_max 0.001
_refine_ls_shift/su_mean 0.000
_refine_ls_structure_factor_coef Fsqd
_refine_ls_weighting_details 'calc w=1/[\s^2^(Fo^2^)+(0.0402P)^2^] where P=(Fo^2^+2Fc^2^)/3'
_refine_ls_weighting_scheme calc
_refine_ls_wR_factor_gt 0.0953
_refine_ls_wR_factor_ref 0.1118
_reflns_number_gt 4329
_reflns_number_total 6006
_reflns_threshold_expression I>2sigma(I)
_cod_data_source_file hg5302.cif
_cod_data_source_block I
_cod_original_cell_volume 599.83(4)
_cod_database_code 2237872
_cod_database_fobs_code 2237872

loop_
_symmetry_equiv_pos_as_xyz
'x, y, z'
'-x, -y, -z'

loop_
_atom_site_type_symbol
_atom_site_label
_atom_site_fract_x
_atom_site_fract_y
_atom_site_fract_z
_atom_site_U_iso_or_equiv
_atom_site_adp_type
_atom_site_calc_flag
_atom_site_refinement_flags
_atom_site_occupancy
_atom_site_symmetry_multiplicity
Cl Cl1 0.79895(7) 0.48741(3) 0.89686(3) 0.02461(8) Uani d . 1 1
Cl Cl2 0.55890(9) 0.83944(4) 0.52220(4) 0.03766(11) Uani d . 1 1
S S1 1.04354(7) 0.01947(3) 0.74851(3) 0.02147(8) Uani d . 1 1
O O1 0.79783(18) 0.25361(10) 0.71093(9) 0.0215(2) Uani d . 1 1
N N1 0.6082(2) 0.11595(11) 0.86027(10) 0.0186(2) Uani d . 1 1
H H1A 0.4759 0.1039 0.9126 0.022 Uiso calc R 1 1
N N2 0.7798(2) -0.08345(11) 0.93865(10) 0.0192(2) Uani d . 1 1
C C1 0.4325(2) 0.45348(12) 0.74111(11) 0.0171(2) Uani d . 1 1
C C2 0.6152(2) 0.53376(12) 0.77059(11) 0.0174(2) Uani d . 1 1
C C3 0.6586(3) 0.65234(13) 0.70372(12) 0.0206(3) Uani d . 1 1
H H3A 0.7876 0.7045 0.7242 0.025 Uiso calc R 1 1
C C4 0.5064(3) 0.69139(13) 0.60622(12) 0.0217(3) Uani d . 1 1
C C5 0.3151(3) 0.61785(14) 0.57565(12) 0.0222(3) Uani d . 1 1
H H5A 0.2096 0.6478 0.5102 0.027 Uiso calc R 1 1
C C6 0.2813(3) 0.49878(13) 0.64318(12) 0.0199(2) Uani d . 1 1
H H6A 0.1522 0.4469 0.6223 0.024 Uiso calc R 1 1
C C7 0.3992(2) 0.32251(13) 0.80963(12) 0.0191(2) Uani d . 1 1
H H7A 0.2454 0.2866 0.7829 0.023 Uiso calc R 1 1
H H7B 0.3745 0.3306 0.9001 0.023 Uiso calc R 1 1
C C8 0.6212(2) 0.23051(12) 0.78742(11) 0.0166(2) Uani d . 1 1
C C9 0.7900(2) 0.01826(12) 0.85656(11) 0.0170(2) Uani d . 1 1
C C10 1.1457(3) -0.12670(14) 0.81987(13) 0.0237(3) Uani d . 1 1
H H10A 1.2938 -0.1734 0.7945 0.028 Uiso calc R 1 1
C C11 0.9844(3) -0.16548(13) 0.91734(13) 0.0216(3) Uani d . 1 1
H H11A 1.0106 -0.2441 0.9678 0.026 Uiso calc R 1 1

loop_
_atom_site_aniso_label
_atom_site_aniso_U_11
_atom_site_aniso_U_22
_atom_site_aniso_U_33
_atom_site_aniso_U_12
_atom_site_aniso_U_13
_atom_site_aniso_U_23
Cl1 0.02368(17) 0.02474(17) 0.02565(16) 0.00123(13) -0.00852(12) -0.00047(12)
Cl2 0.0557(3) 0.02104(18) 0.03370(19) -0.00763(18) -0.00098(18) 0.01074(15)
S1 0.02054(16) 0.02107(16) 0.02141(15) 0.00019(13) 0.00441(12) 0.00039(12)
O1 0.0212(5) 0.0200(5) 0.0211(4) 0.0003(4) 0.0032(4) 0.0045(4)
N1 0.0157(5) 0.0160(5) 0.0220(5) 0.0006(4) 0.0036(4) 0.0045(4)
N2 0.0183(5) 0.0156(5) 0.0224(5) 0.0004(4) 0.0010(4) 0.0023(4)
C1 0.0153(5) 0.0155(5) 0.0193(5) 0.0004(4) 0.0007(4) 0.0018(4)
C2 0.0164(5) 0.0166(5) 0.0189(5) 0.0014(4) -0.0016(4) -0.0002(4)
C3 0.0206(6) 0.0169(6) 0.0238(6) -0.0017(5) 0.0011(5) -0.0008(5)
C4 0.0277(7) 0.0154(6) 0.0201(5) 0.0007(5) 0.0041(5) 0.0024(4)
C5 0.0255(7) 0.0208(6) 0.0191(5) 0.0030(5) -0.0022(5) 0.0023(5)
C6 0.0180(6) 0.0197(6) 0.0218(5) -0.0002(5) -0.0026(4) 0.0002(5)
C7 0.0169(6) 0.0158(5) 0.0231(6) -0.0005(5) 0.0009(4) 0.0036(4)
C8 0.0178(6) 0.0148(5) 0.0170(5) -0.0013(4) -0.0026(4) 0.0012(4)
C9 0.0155(5) 0.0165(5) 0.0185(5) -0.0015(4) 0.0003(4) 0.0002(4)
C10 0.0206(6) 0.0205(6) 0.0291(6) 0.0041(5) 0.0020(5) -0.0027(5)
C11 0.0218(6) 0.0166(6) 0.0256(6) 0.0008(5) -0.0007(5) 0.0002(5)

loop_
_atom_type_symbol
_atom_type_description
_atom_type_scat_dispersion_real
_atom_type_scat_dispersion_imag
_atom_type_scat_source
C C 0.0033 0.0016 'International Tables Vol C Tables 4.2.6.8 and 6.1.1.4'
H H 0.0000 0.0000 'International Tables Vol C Tables 4.2.6.8 and 6.1.1.4'
N N 0.0061 0.0033 'International Tables Vol C Tables 4.2.6.8 and 6.1.1.4'
O O 0.0106 0.0060 'International Tables Vol C Tables 4.2.6.8 and 6.1.1.4'
S S 0.1246 0.1234 'International Tables Vol C Tables 4.2.6.8 and 6.1.1.4'
Cl Cl 0.1484 0.1585 'International Tables Vol C Tables 4.2.6.8 and 6.1.1.4'

loop_
_geom_angle_atom_site_label_1
_geom_angle_atom_site_label_2
_geom_angle_atom_site_label_3
_geom_angle
C10 S1 C9 88.73(6)
C8 N1 C9 123.92(11)
C8 N1 H1A 118.0
C9 N1 H1A 118.0
C9 N2 C11 109.73(11)
C2 C1 C6 117.23(11)
C2 C1 C7 121.89(11)
C6 C1 C7 120.88(12)
C1 C2 C3 122.75(12)
C1 C2 Cl1 119.76(9)
C3 C2 Cl1 117.49(10)
C4 C3 C2 117.54(13)
C4 C3 H3A 121.2
C2 C3 H3A 121.2
C5 C4 C3 122.29(12)
C5 C4 Cl2 119.82(10)
C3 C4 Cl2 117.89(11)
C4 C5 C6 118.37(12)
C4 C5 H5A 120.8
C6 C5 H5A 120.8
C5 C6 C1 121.75(13)
C5 C6 H6A 119.1
C1 C6 H6A 119.1
C1 C7 C8 113.05(10)
C1 C7 H7A 109.0
C8 C7 H7A 109.0
C1 C7 H7B 109.0
C8 C7 H7B 109.0
H7A C7 H7B 107.8
O1 C8 N1 121.81(12)
O1 C8 C7 124.30(11)
N1 C8 C7 113.88(10)
N2 C9 N1 120.68(11)
N2 C9 S1 115.46(10)
N1 C9 S1 123.86(9)
C11 C10 S1 110.33(11)
C11 C10 H10A 124.8
S1 C10 H10A 124.8
C10 C11 N2 115.75(12)
C10 C11 H11A 122.1
N2 C11 H11A 122.1

loop_
_geom_bond_atom_site_label_1
_geom_bond_atom_site_label_2
_geom_bond_distance
Cl1 C2 1.7445(12)
Cl2 C4 1.7412(13)
S1 C10 1.7243(14)
S1 C9 1.7272(13)
O1 C8 1.2274(15)
N1 C8 1.3687(15)
N1 C9 1.3794(17)
N1 H1A 0.8800
N2 C9 1.3155(15)
N2 C11 1.3799(18)
C1 C2 1.3912(19)
C1 C6 1.4009(17)
C1 C7 1.5046(17)
C2 C3 1.3939(17)
C3 C4 1.3866(19)
C3 H3A 0.9500
C4 C5 1.384(2)
C5 C6 1.3933(18)
C5 H5A 0.9500
C6 H6A 0.9500
C7 C8 1.5148(19)
C7 H7A 0.9900
C7 H7B 0.9900
C10 C11 1.3563(19)
C10 H10A 0.9500
C11 H11A 0.9500

loop_
_geom_hbond_atom_site_label_D
_geom_hbond_atom_site_label_H
_geom_hbond_atom_site_label_A
_geom_hbond_site_symmetry_A
_geom_hbond_distance_DH
_geom_hbond_distance_HA
_geom_hbond_distance_DA
_geom_hbond_angle_DHA
C5 H5A O1 2_666 0.95 2.50 3.3253(15) 144.7
N1 H1A N2 2_657 0.88 2.04 2.9052(15) 167.9

loop_
_geom_torsion_atom_site_label_1
_geom_torsion_atom_site_label_2
_geom_torsion_atom_site_label_3
_geom_torsion_atom_site_label_4
_geom_torsion
C6 C1 C2 C3 -2.9(2)
C7 C1 C2 C3 176.27(13)
C6 C1 C2 Cl1 176.52(10)
C7 C1 C2 Cl1 -4.33(19)
C1 C2 C3 C4 1.7(2)
Cl1 C2 C3 C4 -177.67(11)
C2 C3 C4 C5 0.9(2)
C2 C3 C4 Cl2 179.95(11)
C3 C4 C5 C6 -2.1(2)
Cl2 C4 C5 C6 178.79(11)
C4 C5 C6 C1 0.9(2)
C2 C1 C6 C5 1.5(2)
C7 C1 C6 C5 -177.65(13)
C2 C1 C7 C8 -66.66(17)
C6 C1 C7 C8 112.46(14)
C9 N1 C8 O1 1.1(2)
C9 N1 C8 C7 -179.52(12)
C1 C7 C8 O1 -8.1(2)
C1 C7 C8 N1 172.59(11)
C11 N2 C9 N1 -178.62(12)
C11 N2 C9 S1 0.80(15)
C8 N1 C9 N2 172.32(12)
C8 N1 C9 S1 -7.0(2)
C10 S1 C9 N2 -0.69(11)
C10 S1 C9 N1 178.71(13)
C9 S1 C10 C11 0.35(12)
S1 C10 C11 N2 0.02(18)
C9 N2 C11 C10 -0.52(19)
